data_4067052
loop_
_publ_author_name
'Li, Ling'
'Jiao, Yunzhe'
'Brennessel, William W.'
'Jones, William D.'

_publ_section_title
;
 Reactivity and Regioselectivity of Insertion of Unsaturated Molecules
 into M&#x2212;C (M = Ir, Rh) Bonds of Cyclometalated Complexes
;
_journal_issue 20
_journal_name_full Organometallics
_journal_page_first 4593
_journal_paper_doi 10.1021/om100796q
_journal_volume 29
_journal_year 2010
_chemical_formula_moiety 'C23 H25 Cl Ir N'
_chemical_formula_sum 'C23 H25 Cl Ir N'
_chemical_formula_weight 543.09
_chemical_name_common jonll60
_chemical_name_systematic
;
 ?
;
_space_group_IT_number 14
_symmetry_cell_setting monoclinic
_symmetry_space_group_name_Hall '-P 2ybc'
_symmetry_space_group_name_H-M 'P 1 21/c 1'
_atom_sites_solution_hydrogens geom
_atom_sites_solution_primary direct
_atom_sites_solution_secondary difmap
_audit_creation_method SHELXL-97
_cell_angle_alpha 90.00
_cell_angle_beta 90.430(3)
_cell_angle_gamma 90.00
_cell_formula_units_Z 4
_cell_length_a 16.154(2)
_cell_length_b 14.4567(19)
_cell_length_c 8.3482(11)
_cell_measurement_reflns_used 3870
_cell_measurement_temperature 100.0(1)
_cell_measurement_theta_max 37.80
_cell_measurement_theta_min 2.82
_cell_volume 1949.5(4)
_computing_cell_refinement 'SAINT (Bruker, 2007)'
_computing_data_collection 'APEX2 (Bruker, 2007)'
_computing_data_reduction 'SAINT (Bruker, 2007)'
_computing_molecular_graphics 'SHELXTL (Sheldrick, 2008)'
_computing_publication_material 'SHELXTL (Sheldrick, 2008)'
_computing_structure_refinement 'SHELXL-97 (Sheldrick, 2008)'
_computing_structure_solution 'SIR97 (Altomare et al., 1999)'
_diffrn_ambient_temperature 100.0(1)
_diffrn_measured_fraction_theta_full 0.984
_diffrn_measured_fraction_theta_max 0.984
_diffrn_measurement_device_type 'Bruker SMART APEX II CCD Platform'
_diffrn_measurement_method 'area detector, \w scans per \f'
_diffrn_radiation_monochromator graphite
_diffrn_radiation_source 'fine-focus sealed tube'
_diffrn_radiation_type MoK\a
_diffrn_radiation_wavelength 0.71073
_diffrn_reflns_av_R_equivalents 0.0543
_diffrn_reflns_av_sigmaI/netI 0.0472
_diffrn_reflns_limit_h_max 27
_diffrn_reflns_limit_h_min -27
_diffrn_reflns_limit_k_max 24
_diffrn_reflns_limit_k_min -24
_diffrn_reflns_limit_l_max 14
_diffrn_reflns_limit_l_min -14
_diffrn_reflns_number 46111
_diffrn_reflns_theta_full 37.78
_diffrn_reflns_theta_max 37.78
_diffrn_reflns_theta_min 1.26
_exptl_absorpt_coefficient_mu 6.992
_exptl_absorpt_correction_T_max 0.3710
_exptl_absorpt_correction_T_min 0.1232
_exptl_absorpt_correction_type multi-scan
_exptl_absorpt_process_details 'SADABS (Sheldrick, 2007)'
_exptl_crystal_colour yellow-orange
_exptl_crystal_density_diffrn 1.850
_exptl_crystal_density_method 'not measured'
_exptl_crystal_description block
_exptl_crystal_F_000 1056
_exptl_crystal_size_max 0.32
_exptl_crystal_size_mid 0.26
_exptl_crystal_size_min 0.14
_refine_diff_density_max 3.587
_refine_diff_density_min -3.465
_refine_diff_density_rms 0.215
_refine_ls_extinction_method none
_refine_ls_goodness_of_fit_ref 1.093
_refine_ls_hydrogen_treatment constr
_refine_ls_matrix_type full
_refine_ls_number_parameters 241
_refine_ls_number_reflns 10288
_refine_ls_number_restraints 0
_refine_ls_restrained_S_all 1.093
_refine_ls_R_factor_all 0.0534
_refine_ls_R_factor_gt 0.0397
_refine_ls_shift/su_max 0.001
_refine_ls_shift/su_mean 0.000
_refine_ls_structure_factor_coef Fsqd
_refine_ls_weighting_details 'calc w=1/[\s^2^(Fo^2^)+(0.0481P)^2^+14.3043P] where P=(Fo^2^+2Fc^2^)/3'
_refine_ls_weighting_scheme calc
_refine_ls_wR_factor_gt 0.1100
_refine_ls_wR_factor_ref 0.1214
_reflns_number_gt 8503
_reflns_number_total 10288
_reflns_threshold_expression >2sigma(I)
_cod_data_source_file om100796q_si_003.cif
_cod_data_source_block 3e
_cod_original_cell_volume 1949.6(4)
_cod_database_code 4067052

loop_
_symmetry_equiv_pos_as_xyz
'x, y, z'
'-x, y+1/2, -z+1/2'
'-x, -y, -z'
'x, -y-1/2, z-1/2'

loop_
_atom_site_label
_atom_site_type_symbol
_atom_site_fract_x
_atom_site_fract_y
_atom_site_fract_z
_atom_site_U_iso_or_equiv
_atom_site_adp_type
_atom_site_occupancy
_atom_site_symmetry_multiplicity
_atom_site_calc_flag
_atom_site_refinement_flags
Ir1 Ir 0.284982(12) -0.029499(10) 0.90219(2) 0.01293(4) Uani 1 1 d .
Cl1 Cl 0.38132(9) -0.03526(9) 1.12583(15) 0.0206(2) Uani 1 1 d .
N1 N 0.3086(3) 0.1136(3) 0.8802(5) 0.0169(7) Uani 1 1 d .
C1 C 0.2009(3) 0.0056(4) 1.0729(6) 0.0192(9) Uani 1 1 d .
H1A H 0.2079 -0.0239 1.1738 0.023 Uiso 1 1 calc R
C2 C 0.1374(4) 0.0644(4) 1.0622(7) 0.0223(10) Uani 1 1 d .
H2A H 0.1078 0.0778 1.1573 0.027 Uiso 1 1 calc R
C3 C 0.1101(3) 0.1101(3) 0.9130(7) 0.0194(8) Uani 1 1 d .
C4 C 0.0247(3) 0.1087(4) 0.8782(9) 0.0261(11) Uani 1 1 d .
H4A H -0.0120 0.0833 0.9549 0.031 Uiso 1 1 calc R
C5 C -0.0075(4) 0.1430(5) 0.7364(10) 0.0330(14) Uani 1 1 d .
H5A H -0.0653 0.1393 0.7152 0.040 Uiso 1 1 calc R
C6 C 0.0444(4) 0.1825(5) 0.6265(10) 0.0335(14) Uani 1 1 d .
H6A H 0.0231 0.2049 0.5274 0.040 Uiso 1 1 calc R
C7 C 0.1281(4) 0.1894(4) 0.6615(8) 0.0263(11) Uani 1 1 d .
H7A H 0.1634 0.2192 0.5870 0.032 Uiso 1 1 calc R
C8 C 0.1627(3) 0.1537(4) 0.8041(7) 0.0196(8) Uani 1 1 d .
C9 C 0.2517(3) 0.1761(3) 0.8319(6) 0.0163(8) Uani 1 1 d .
C10 C 0.2765(4) 0.2674(4) 0.7990(7) 0.0207(9) Uani 1 1 d .
H10A H 0.2360 0.3122 0.7703 0.025 Uiso 1 1 calc R
C11 C 0.3584(4) 0.2928(4) 0.8078(7) 0.0227(9) Uani 1 1 d .
H11A H 0.3752 0.3540 0.7817 0.027 Uiso 1 1 calc R
C12 C 0.4157(4) 0.2274(4) 0.8553(7) 0.0231(10) Uani 1 1 d .
H12A H 0.4728 0.2428 0.8632 0.028 Uiso 1 1 calc R
C13 C 0.3891(3) 0.1391(4) 0.8913(7) 0.0196(8) Uani 1 1 d .
H13A H 0.4287 0.0945 0.9251 0.024 Uiso 1 1 calc R
C14 C 0.2717(3) -0.0521(4) 0.6447(6) 0.0193(9) Uani 1 1 d .
C15 C 0.2067(3) -0.0981(4) 0.7294(6) 0.0189(8) Uani 1 1 d .
C16 C 0.2444(3) -0.1656(3) 0.8351(6) 0.0179(8) Uani 1 1 d .
C17 C 0.3326(3) -0.1612(3) 0.8083(6) 0.0170(8) Uani 1 1 d .
C18 C 0.3500(3) -0.0920(3) 0.6933(6) 0.0170(8) Uani 1 1 d .
C19 C 0.2624(5) 0.0190(4) 0.5186(7) 0.0304(13) Uani 1 1 d .
H19A H 0.2802 -0.0065 0.4157 0.046 Uiso 1 1 calc R
H19B H 0.2965 0.0729 0.5458 0.046 Uiso 1 1 calc R
H19C H 0.2042 0.0378 0.5106 0.046 Uiso 1 1 calc R
C20 C 0.1152(4) -0.0880(5) 0.7015(9) 0.0283(12) Uani 1 1 d .
H20A H 0.0954 -0.1388 0.6336 0.042 Uiso 1 1 calc R
H20B H 0.1040 -0.0289 0.6483 0.042 Uiso 1 1 calc R
H20C H 0.0865 -0.0898 0.8045 0.042 Uiso 1 1 calc R
C21 C 0.2013(4) -0.2355(4) 0.9367(8) 0.0293(12) Uani 1 1 d .
H21A H 0.1977 -0.2944 0.8786 0.044 Uiso 1 1 calc R
H21B H 0.1455 -0.2135 0.9614 0.044 Uiso 1 1 calc R
H21C H 0.2326 -0.2446 1.0365 0.044 Uiso 1 1 calc R
C22 C 0.3942(4) -0.2226(4) 0.8901(8) 0.0275(11) Uani 1 1 d .
H22B H 0.3978 -0.2815 0.8324 0.041 Uiso 1 1 calc R
H22C H 0.3767 -0.2341 1.0004 0.041 Uiso 1 1 calc R
H22D H 0.4486 -0.1925 0.8909 0.041 Uiso 1 1 calc R
C23 C 0.4323(4) -0.0649(5) 0.6280(9) 0.0284(12) Uani 1 1 d .
H23D H 0.4529 -0.1143 0.5584 0.043 Uiso 1 1 calc R
H23A H 0.4714 -0.0551 0.7167 0.043 Uiso 1 1 calc R
H23B H 0.4265 -0.0077 0.5662 0.043 Uiso 1 1 calc R

loop_
_atom_site_aniso_label
_atom_site_aniso_U_11
_atom_site_aniso_U_22
_atom_site_aniso_U_33
_atom_site_aniso_U_23
_atom_site_aniso_U_13
_atom_site_aniso_U_12
Ir1 0.01388(7) 0.01160(6) 0.01331(6) -0.00014(6) -0.00026(5) -0.00089(6)
Cl1 0.0224(5) 0.0211(5) 0.0181(5) 0.0002(4) -0.0047(4) -0.0002(4)
N1 0.0195(17) 0.0133(15) 0.0178(17) -0.0037(13) -0.0033(13) 0.0012(13)
C1 0.019(2) 0.022(2) 0.0162(19) -0.0029(16) 0.0023(15) -0.0021(16)
C2 0.023(2) 0.019(2) 0.025(2) -0.0026(18) 0.0060(18) -0.0021(18)
C3 0.0164(19) 0.0151(18) 0.027(2) -0.0013(17) 0.0023(18) 0.0004(14)
C4 0.015(2) 0.022(2) 0.041(3) 0.002(2) 0.002(2) 0.0002(17)
C5 0.017(2) 0.028(3) 0.054(4) 0.006(3) -0.004(2) 0.002(2)
C6 0.026(3) 0.028(3) 0.047(4) 0.008(3) -0.015(3) -0.001(2)
C7 0.021(2) 0.021(2) 0.037(3) 0.006(2) -0.007(2) -0.0005(18)
C8 0.018(2) 0.017(2) 0.024(2) 0.0018(17) -0.0008(17) 0.0003(16)
C9 0.0160(19) 0.0125(17) 0.020(2) -0.0007(15) 0.0000(15) -0.0002(14)
C10 0.023(2) 0.0141(18) 0.025(2) 0.0011(16) 0.0012(19) -0.0013(17)
C11 0.025(2) 0.015(2) 0.028(2) 0.0010(18) 0.001(2) -0.0059(18)
C12 0.019(2) 0.020(2) 0.030(3) 0.0018(19) -0.0027(19) -0.0063(17)
C13 0.0153(18) 0.020(2) 0.024(2) 0.0016(18) -0.0018(17) -0.0015(15)
C14 0.024(2) 0.0166(19) 0.0171(18) -0.0053(15) 0.0004(16) 0.0026(16)
C15 0.018(2) 0.020(2) 0.0188(18) -0.0045(16) -0.0019(16) -0.0011(16)
C16 0.020(2) 0.0135(18) 0.020(2) 0.0000(15) 0.0028(16) -0.0011(15)
C17 0.019(2) 0.0143(18) 0.0175(18) -0.0011(15) 0.0001(15) 0.0023(15)
C18 0.0196(19) 0.0141(17) 0.0174(18) -0.0029(15) 0.0032(15) -0.0010(16)
C19 0.048(4) 0.026(3) 0.018(2) 0.0053(19) 0.001(2) 0.009(2)
C20 0.016(2) 0.031(3) 0.037(3) -0.012(3) -0.008(2) 0.003(2)
C21 0.036(3) 0.020(2) 0.031(3) 0.001(2) 0.009(2) -0.012(2)
C22 0.031(3) 0.023(2) 0.028(3) -0.001(2) -0.005(2) 0.011(2)
C23 0.021(2) 0.026(3) 0.038(3) -0.012(2) 0.011(2) -0.006(2)

loop_
_atom_type_symbol
_atom_type_description
_atom_type_scat_dispersion_real
_atom_type_scat_dispersion_imag
_atom_type_scat_source
C C 0.0033 0.0016 'International Tables Vol C Tables 4.2.6.8 and 6.1.1.4'
H H 0.0000 0.0000 'International Tables Vol C Tables 4.2.6.8 and 6.1.1.4'
N N 0.0061 0.0033 'International Tables Vol C Tables 4.2.6.8 and 6.1.1.4'
Cl Cl 0.1484 0.1585 'International Tables Vol C Tables 4.2.6.8 and 6.1.1.4'
Ir Ir -1.4442 7.9887 'International Tables Vol C Tables 4.2.6.8 and 6.1.1.4'

loop_
_geom_angle_atom_site_label_1
_geom_angle_atom_site_label_2
_geom_angle_atom_site_label_3
_geom_angle
C1 Ir1 N1 86.5(2)
C1 Ir1 C16 101.9(2)
N1 Ir1 C16 158.45(18)
C1 Ir1 C15 101.1(2)
N1 Ir1 C15 119.91(18)
C16 Ir1 C15 39.3(2)
C1 Ir1 C14 131.6(2)
N1 Ir1 C14 94.44(19)
C16 Ir1 C14 65.1(2)
C15 Ir1 C14 38.6(2)
C1 Ir1 C17 134.5(2)
N1 Ir1 C17 138.85(18)
C16 Ir1 C17 38.82(19)
C15 Ir1 C17 64.40(19)
C14 Ir1 C17 63.39(19)
C1 Ir1 C18 164.9(2)
N1 Ir1 C18 104.02(18)
C16 Ir1 C18 64.54(19)
C15 Ir1 C18 64.40(19)
C14 Ir1 C18 38.2(2)
C17 Ir1 C18 37.25(19)
C1 Ir1 Cl1 84.11(15)
N1 Ir1 Cl1 89.16(12)
C16 Ir1 Cl1 111.26(15)
C15 Ir1 Cl1 150.56(15)
C14 Ir1 Cl1 144.24(15)
C17 Ir1 Cl1 91.16(14)
C18 Ir1 Cl1 106.52(14)
C9 N1 C13 119.3(4)
C9 N1 Ir1 124.0(3)
C13 N1 Ir1 115.8(3)
C2 C1 Ir1 128.8(4)
C2 C1 H1A 115.6
Ir1 C1 H1A 115.6
C1 C2 C3 124.5(5)
C1 C2 H2A 117.7
C3 C2 H2A 117.7
C8 C3 C4 118.1(5)
C8 C3 C2 124.8(5)
C4 C3 C2 117.0(5)
C5 C4 C3 122.3(6)
C5 C4 H4A 118.9
C3 C4 H4A 118.9
C6 C5 C4 119.6(6)
C6 C5 H5A 120.2
C4 C5 H5A 120.2
C5 C6 C7 119.3(6)
C5 C6 H6A 120.4
C7 C6 H6A 120.4
C6 C7 C8 122.1(6)
C6 C7 H7A 118.9
C8 C7 H7A 118.9
C3 C8 C7 118.4(5)
C3 C8 C9 125.9(5)
C7 C8 C9 115.3(5)
N1 C9 C10 119.6(5)
N1 C9 C8 123.7(4)
C10 C9 C8 116.7(5)
C11 C10 C9 121.0(5)
C11 C10 H10A 119.5
C9 C10 H10A 119.5
C10 C11 C12 118.4(5)
C10 C11 H11A 120.8
C12 C11 H11A 120.8
C11 C12 C13 119.1(5)
C11 C12 H12A 120.4
C13 C12 H12A 120.4
N1 C13 C12 122.5(5)
N1 C13 H13A 118.7
C12 C13 H13A 118.7
C15 C14 C18 108.6(5)
C15 C14 C19 127.1(6)
C18 C14 C19 124.1(5)
C15 C14 Ir1 69.6(3)
C18 C14 Ir1 72.8(3)
C19 C14 Ir1 127.3(4)
C14 C15 C16 107.9(5)
C14 C15 C20 127.0(5)
C16 C15 C20 124.7(5)
C14 C15 Ir1 71.8(3)
C16 C15 Ir1 70.1(3)
C20 C15 Ir1 129.1(4)
C17 C16 C15 106.7(4)
C17 C16 C21 125.5(5)
C15 C16 C21 127.3(5)
C17 C16 Ir1 72.6(3)
C15 C16 Ir1 70.6(3)
C21 C16 Ir1 127.9(4)
C18 C17 C16 109.7(4)
C18 C17 C22 126.4(5)
C16 C17 C22 123.9(5)
C18 C17 Ir1 72.7(3)
C16 C17 Ir1 68.6(3)
C22 C17 Ir1 125.8(4)
C17 C18 C14 107.1(4)
C17 C18 C23 127.9(5)
C14 C18 C23 125.0(5)
C17 C18 Ir1 70.1(3)
C14 C18 Ir1 69.0(3)
C23 C18 Ir1 127.2(4)
C14 C19 H19A 109.5
C14 C19 H19B 109.5
H19A C19 H19B 109.5
C14 C19 H19C 109.5
H19A C19 H19C 109.5
H19B C19 H19C 109.5
C15 C20 H20A 109.5
C15 C20 H20B 109.5
H20A C20 H20B 109.5
C15 C20 H20C 109.5
H20A C20 H20C 109.5
H20B C20 H20C 109.5
C16 C21 H21A 109.5
C16 C21 H21B 109.5
H21A C21 H21B 109.5
C16 C21 H21C 109.5
H21A C21 H21C 109.5
H21B C21 H21C 109.5
C17 C22 H22B 109.5
C17 C22 H22C 109.5
H22B C22 H22C 109.5
C17 C22 H22D 109.5
H22B C22 H22D 109.5
H22C C22 H22D 109.5
C18 C23 H23D 109.5
C18 C23 H23A 109.5
H23D C23 H23A 109.5
C18 C23 H23B 109.5
H23D C23 H23B 109.5
H23A C23 H23B 109.5

loop_
_geom_bond_atom_site_label_1
_geom_bond_atom_site_label_2
_geom_bond_distance
Ir1 C1 2.041(5)
Ir1 N1 2.112(4)
Ir1 C16 2.147(5)
Ir1 C15 2.153(5)
Ir1 C14 2.183(5)
Ir1 C17 2.201(5)
Ir1 C18 2.234(5)
Ir1 Cl1 2.4230(13)
N1 C9 1.348(7)
N1 C13 1.354(7)
C1 C2 1.334(8)
C1 H1A 0.9500
C2 C3 1.474(8)
C2 H2A 0.9500
C3 C8 1.399(8)
C3 C4 1.408(8)
C4 C5 1.382(10)
C4 H4A 0.9500
C5 C6 1.372(11)
C5 H5A 0.9500
C6 C7 1.386(9)
C6 H6A 0.9500
C7 C8 1.410(8)
C7 H7A 0.9500
C8 C9 1.491(7)
C9 C10 1.406(7)
C10 C11 1.375(8)
C10 H10A 0.9500
C11 C12 1.380(8)
C11 H11A 0.9500
C12 C13 1.381(8)
C12 H12A 0.9500
C13 H13A 0.9500
C14 C15 1.434(8)
C14 C18 1.447(8)
C14 C19 1.478(8)
C15 C16 1.447(7)
C15 C20 1.502(8)
C16 C17 1.446(7)
C16 C21 1.495(8)
C17 C18 1.417(7)
C17 C22 1.494(8)
C18 C23 1.492(8)
C19 H19A 0.9800
C19 H19B 0.9800
C19 H19C 0.9800
C20 H20A 0.9800
C20 H20B 0.9800
C20 H20C 0.9800
C21 H21A 0.9800
C21 H21B 0.9800
C21 H21C 0.9800
C22 H22B 0.9800
C22 H22C 0.9800
C22 H22D 0.9800
C23 H23D 0.9800
C23 H23A 0.9800
C23 H23B 0.9800

loop_
_geom_torsion_atom_site_label_1
_geom_torsion_atom_site_label_2
_geom_torsion_atom_site_label_3
_geom_torsion_atom_site_label_4
_geom_torsion
C1 Ir1 N1 C9 -62.7(4)
C16 Ir1 N1 C9 51.3(7)
C15 Ir1 N1 C9 38.0(5)
C14 Ir1 N1 C9 68.8(4)
C17 Ir1 N1 C9 122.3(4)
C18 Ir1 N1 C9 106.3(4)
Cl1 Ir1 N1 C9 -146.9(4)
C1 Ir1 N1 C13 128.2(4)
C16 Ir1 N1 C13 -117.8(6)
C15 Ir1 N1 C13 -131.1(4)
C14 Ir1 N1 C13 -100.4(4)
C17 Ir1 N1 C13 -46.8(5)
C18 Ir1 N1 C13 -62.8(4)
Cl1 Ir1 N1 C13 44.0(4)
N1 Ir1 C1 C2 54.4(5)
C16 Ir1 C1 C2 -105.5(5)
C15 Ir1 C1 C2 -65.4(6)
C14 Ir1 C1 C2 -38.4(7)
C17 Ir1 C1 C2 -130.2(5)
C18 Ir1 C1 C2 -80.3(10)
Cl1 Ir1 C1 C2 143.9(5)
Ir1 C1 C2 C3 6.7(9)
C1 C2 C3 C8 -46.7(9)
C1 C2 C3 C4 132.8(6)
C8 C3 C4 C5 4.5(9)
C2 C3 C4 C5 -175.0(6)
C3 C4 C5 C6 -2.0(11)
C4 C5 C6 C7 -1.6(11)
C5 C6 C7 C8 2.7(11)
C4 C3 C8 C7 -3.3(8)
C2 C3 C8 C7 176.1(5)
C4 C3 C8 C9 169.1(5)
C2 C3 C8 C9 -11.4(9)
C6 C7 C8 C3 -0.1(9)
C6 C7 C8 C9 -173.3(6)
C13 N1 C9 C10 -2.1(7)
Ir1 N1 C9 C10 -170.8(4)
C13 N1 C9 C8 175.3(5)
Ir1 N1 C9 C8 6.6(7)
C3 C8 C9 N1 53.0(8)
C7 C8 C9 N1 -134.4(6)
C3 C8 C9 C10 -129.6(6)
C7 C8 C9 C10 43.1(7)
N1 C9 C10 C11 3.2(8)
C8 C9 C10 C11 -174.4(5)
C9 C10 C11 C12 -2.3(9)
C10 C11 C12 C13 0.4(9)
C9 N1 C13 C12 0.2(8)
Ir1 N1 C13 C12 169.9(5)
C11 C12 C13 N1 0.7(9)
C1 Ir1 C14 C15 -45.5(4)
N1 Ir1 C14 C15 -134.8(3)
C16 Ir1 C14 C15 38.3(3)
C17 Ir1 C14 C15 81.5(3)
C18 Ir1 C14 C15 118.1(4)
Cl1 Ir1 C14 C15 130.5(3)
C1 Ir1 C14 C18 -163.7(3)
N1 Ir1 C14 C18 107.1(3)
C16 Ir1 C14 C18 -79.9(3)
C15 Ir1 C14 C18 -118.1(4)
C17 Ir1 C14 C18 -36.6(3)
Cl1 Ir1 C14 C18 12.4(4)
C1 Ir1 C14 C19 76.2(6)
N1 Ir1 C14 C19 -13.1(6)
C16 Ir1 C14 C19 160.0(6)
C15 Ir1 C14 C19 121.7(7)
C17 Ir1 C14 C19 -156.8(6)
C18 Ir1 C14 C19 -120.2(7)
Cl1 Ir1 C14 C19 -107.8(6)
C18 C14 C15 C16 1.6(6)
C19 C14 C15 C16 176.9(5)
Ir1 C14 C15 C16 -61.1(3)
C18 C14 C15 C20 -171.5(5)
C19 C14 C15 C20 3.8(9)
Ir1 C14 C15 C20 125.8(6)
C18 C14 C15 Ir1 62.7(3)
C19 C14 C15 Ir1 -122.0(6)
C1 Ir1 C15 C14 147.0(3)
N1 Ir1 C15 C14 54.7(4)
C16 Ir1 C15 C14 -117.6(4)
C17 Ir1 C15 C14 -78.7(3)
C18 Ir1 C15 C14 -37.2(3)
Cl1 Ir1 C15 C14 -115.3(3)
C1 Ir1 C15 C16 -95.4(3)
N1 Ir1 C15 C16 172.3(3)
C14 Ir1 C15 C16 117.6(4)
C17 Ir1 C15 C16 38.9(3)
C18 Ir1 C15 C16 80.4(3)
Cl1 Ir1 C15 C16 2.3(5)
C1 Ir1 C15 C20 23.7(6)
N1 Ir1 C15 C20 -68.6(6)
C16 Ir1 C15 C20 119.1(7)
C14 Ir1 C15 C20 -123.3(7)
C17 Ir1 C15 C20 158.0(6)
C18 Ir1 C15 C20 -160.5(6)
Cl1 Ir1 C15 C20 121.4(5)
C14 C15 C16 C17 -1.9(6)
C20 C15 C16 C17 171.4(5)
Ir1 C15 C16 C17 -64.1(3)
C14 C15 C16 C21 -174.3(5)
C20 C15 C16 C21 -1.0(9)
Ir1 C15 C16 C21 123.4(6)
C14 C15 C16 Ir1 62.2(3)
C20 C15 C16 Ir1 -124.5(5)
C1 Ir1 C16 C17 -151.6(3)
N1 Ir1 C16 C17 97.1(5)
C15 Ir1 C16 C17 115.4(4)
C14 Ir1 C16 C17 77.9(3)
C18 Ir1 C16 C17 35.4(3)
Cl1 Ir1 C16 C17 -63.3(3)
C1 Ir1 C16 C15 93.0(3)
N1 Ir1 C16 C15 -18.4(7)
C14 Ir1 C16 C15 -37.6(3)
C17 Ir1 C16 C15 -115.4(4)
C18 Ir1 C16 C15 -80.0(3)
Cl1 Ir1 C16 C15 -178.8(3)
C1 Ir1 C16 C21 -29.7(6)
N1 Ir1 C16 C21 -141.1(6)
C15 Ir1 C16 C21 -122.7(7)
C14 Ir1 C16 C21 -160.3(6)
C17 Ir1 C16 C21 121.9(6)
C18 Ir1 C16 C21 157.3(6)
Cl1 Ir1 C16 C21 58.5(6)
C15 C16 C17 C18 1.5(6)
C21 C16 C17 C18 174.1(5)
Ir1 C16 C17 C18 -61.3(4)
C15 C16 C17 C22 -177.7(5)
C21 C16 C17 C22 -5.0(9)
Ir1 C16 C17 C22 119.5(5)
C15 C16 C17 Ir1 62.8(3)
C21 C16 C17 Ir1 -124.6(6)
C1 Ir1 C17 C18 160.8(3)
N1 Ir1 C17 C18 -26.3(4)
C16 Ir1 C17 C18 120.1(4)
C15 Ir1 C17 C18 80.7(3)
C14 Ir1 C17 C18 37.5(3)
Cl1 Ir1 C17 C18 -116.3(3)
C1 Ir1 C17 C16 40.7(4)
N1 Ir1 C17 C16 -146.4(3)
C15 Ir1 C17 C16 -39.4(3)
C14 Ir1 C17 C16 -82.6(3)
C18 Ir1 C17 C16 -120.1(4)
Cl1 Ir1 C17 C16 123.6(3)
C1 Ir1 C17 C22 -76.4(6)
N1 Ir1 C17 C22 96.6(5)
C16 Ir1 C17 C22 -117.1(6)
C15 Ir1 C17 C22 -156.5(6)
C14 Ir1 C17 C22 160.4(6)
C18 Ir1 C17 C22 122.8(6)
Cl1 Ir1 C17 C22 6.5(5)
C16 C17 C18 C14 -0.5(6)
C22 C17 C18 C14 178.6(5)
Ir1 C17 C18 C14 -59.3(3)
C16 C17 C18 C23 -179.0(5)
C22 C17 C18 C23 0.1(9)
Ir1 C17 C18 C23 122.2(5)
C16 C17 C18 Ir1 58.8(4)
C22 C17 C18 Ir1 -122.1(5)
C15 C14 C18 C17 -0.7(5)
C19 C14 C18 C17 -176.1(5)
Ir1 C14 C18 C17 60.0(3)
C15 C14 C18 C23 177.9(5)
C19 C14 C18 C23 2.4(8)
Ir1 C14 C18 C23 -121.4(5)
C15 C14 C18 Ir1 -60.7(3)
C19 C14 C18 Ir1 123.8(5)
C1 Ir1 C18 C17 -64.4(9)
N1 Ir1 C18 C17 162.5(3)
C16 Ir1 C18 C17 -36.9(3)
C15 Ir1 C18 C17 -80.7(3)
C14 Ir1 C18 C17 -118.3(4)
Cl1 Ir1 C18 C17 69.2(3)
C1 Ir1 C18 C14 53.9(9)
N1 Ir1 C18 C14 -79.2(3)
C16 Ir1 C18 C14 81.4(3)
C15 Ir1 C18 C14 37.6(3)
C17 Ir1 C18 C14 118.3(4)
Cl1 Ir1 C18 C14 -172.5(3)
C1 Ir1 C18 C23 172.5(7)
N1 Ir1 C18 C23 39.5(6)
C16 Ir1 C18 C23 -160.0(6)
C15 Ir1 C18 C23 156.2(6)
C14 Ir1 C18 C23 118.6(6)
C17 Ir1 C18 C23 -123.1(7)
Cl1 Ir1 C18 C23 -53.9(5)
